data_9004358
loop_
_publ_author_name
'Burns, P. C.'
'Cooper, M. A.'
'Hawthorne, F. C.'

_publ_section_title
;
 Claringbullite: A Cu oxysalt with Cu in trigonal-prismatic coordination
;
_journal_name_full 'The Canadian Mineralogist'
_journal_page_first 633
_journal_page_last 639
_journal_volume 33
_journal_year 1995
_chemical_formula_sum 'Cl Cu1.995 H3 O3'
_chemical_name_mineral Claringbullite
_space_group_IT_number 194
_symmetry_space_group_name_Hall '-P 6c 2c'
_symmetry_space_group_name_H-M 'P 63/m m c'
_cell_angle_alpha 90
_cell_angle_beta 90
_cell_angle_gamma 120
_cell_length_a 6.6733
_cell_length_b 6.6733
_cell_length_c 9.185
_cell_formula_units_Z 4
_cell_volume 354.235
_exptl_crystal_density_diffrn 3.999
_cod_original_formula_sum 'Cu1.995 H3 Cl O3'
_cod_database_code 9004358

loop_
_symmetry_equiv_pos_as_xyz
x,y,z
-x,-x+y,1/2+z
x,x-y,1/2-z
-x+y,-x,1/2-z
x-y,x,1/2+z
-y,-x,z
y,x,-z
y,-x+y,-z
-y,x-y,z
x-y,-y,1/2+z
-x+y,y,1/2-z
x,y,1/2-z
-x,-y,1/2+z
x,x-y,z
-x,-x+y,-z
x-y,x,-z
-x+y,-x,z
y,x,1/2+z
-y,-x,1/2-z
-y,x-y,1/2-z
y,-x+y,1/2+z
-x+y,y,z
x-y,-y,-z
-x,-y,-z

loop_
_atom_site_aniso_label
_atom_site_aniso_U_11
_atom_site_aniso_U_22
_atom_site_aniso_U_33
_atom_site_aniso_U_12
_atom_site_aniso_U_13
_atom_site_aniso_U_23
Cu1 0.00910 0.00880 0.02560 0.00440 -0.00300 -0.00610
Cu2 0.00860 0.01240 0.00540 0.00620 0.00000 0.00000
Cl1 0.02350 0.02350 0.02470 0.01180 0.00000 0.00000
Cl2 0.03960 0.03960 0.05150 0.01980 0.00000 0.00000
O1 0.00840 0.00840 0.01380 0.00340 -0.00170 0.00170

loop_
_atom_site_label
_atom_site_fract_x
_atom_site_fract_y
_atom_site_fract_z
_atom_site_occupancy
_atom_site_U_iso_or_equiv
Cu1 0.50000 0.00000 0.00000 1.00000 ?
Cu2 0.37110 0.74220 0.75000 0.33000 ?
H 0.12500 0.87500 0.86800 1.00000 0.02000
Cl1 0.66667 0.33333 0.75000 1.00000 ?
Cl2 0.00000 0.00000 0.75000 1.00000 ?
O1 0.20170 0.79830 0.90820 1.00000 ?
